data_4335955
loop_
_publ_author_name
'Leland R. Widger'
'Yunbo Jiang'
'Maxime A. Siegler'
'Devesh Kumar'
'Reza Latifi'
'Sam P. de Visser'
'Guy N. L. Jameson'
'David P. Goldberg'

_publ_section_title
;
 Synthesis and Ligand Non-Innocence of Thiolate-Ligated (N4S) Iron(II) and
 Nickel(II) Bis(imino)pyridine Complexes
;
_journal_name_full 'Inorganic Chemistry'
_journal_page_first 10467
_journal_page_last 10480
_journal_paper_doi 10.1021/ic4013558
_journal_volume 52
_journal_year 2013
_chemical_formula_moiety 'C34 H40 Fe N5 S, C F3 O3 S'
_chemical_formula_sum 'C35 H40 F3 Fe N5 O3 S2'
_chemical_formula_weight 755.69
_chemical_name_systematic
; 
 ? 
;
_space_group_IT_number 15
_symmetry_cell_setting monoclinic
_symmetry_space_group_name_Hall '-C 2yc'
_symmetry_space_group_name_H-M 'C 1 2/c 1'
_atom_sites_solution_hydrogens difmap
_atom_sites_solution_primary direct
_atom_sites_solution_secondary difmap
_audit_creation_method SHELXL-97
_cell_angle_alpha 90.00
_cell_angle_beta 116.305(6)
_cell_angle_gamma 90.00
_cell_formula_units_Z 8
_cell_length_a 30.8054(16)
_cell_length_b 10.2837(2)
_cell_length_c 25.181(4)
_cell_measurement_reflns_used 16332
_cell_measurement_temperature 110(2)
_cell_measurement_theta_max 26.49
_cell_measurement_theta_min 1.75
_cell_volume 7151.1(13)
_computing_cell_refinement
;       
CrysAlisPro, Oxford Diffraction Ltd.,
Version 1.171.33.48 (release 15-09-2009 CrysAlis171 .NET)
(compiled Sep 15 2009,11:49:04)
;
_computing_data_collection
;
CrysAlisPro, Oxford Diffraction Ltd.,
Version 1.171.33.48 (release 15-09-2009 CrysAlis171 .NET)
(compiled Sep 15 2009,11:49:04)
;
_computing_data_reduction
;
CrysAlisPro, Oxford Diffraction Ltd.,
Version 1.171.33.48 (release 15-09-2009 CrysAlis171 .NET)
(compiled Sep 15 2009,11:49:04)
;
_computing_molecular_graphics 'SHELXTL v6.10 (Sheldrick, 2008)'
_computing_publication_material 'SHELXTL v6.10 (Sheldrick, 2008)'
_computing_structure_refinement 'SHELXL-97 (Sheldrick, 2008)'
_computing_structure_solution 'SHELXS-97 (Sheldrick, 2008)'
_diffrn_ambient_temperature 110(2)
_diffrn_detector_area_resol_mean 15.9890
_diffrn_measured_fraction_theta_full 1.000
_diffrn_measured_fraction_theta_max 1.000
_diffrn_measurement_device_type 'Goniometer KM4/Xcalibur, detector: Sapphire3'
_diffrn_measurement_method '\w and \p scans'
_diffrn_radiation_monochromator graphite
_diffrn_radiation_source 'Enhance (Mo) x-ray Source'
_diffrn_radiation_type MoK\a
_diffrn_radiation_wavelength 0.71073
_diffrn_reflns_av_R_equivalents 0.0400
_diffrn_reflns_av_sigmaI/netI 0.0382
_diffrn_reflns_limit_h_max 37
_diffrn_reflns_limit_h_min -37
_diffrn_reflns_limit_k_max 12
_diffrn_reflns_limit_k_min -12
_diffrn_reflns_limit_l_max 31
_diffrn_reflns_limit_l_min -31
_diffrn_reflns_number 29265
_diffrn_reflns_theta_full 26.00
_diffrn_reflns_theta_max 26.00
_diffrn_reflns_theta_min 2.11
_exptl_absorpt_coefficient_mu 0.596
_exptl_absorpt_correction_T_max 0.962
_exptl_absorpt_correction_T_min 0.802
_exptl_absorpt_correction_type analytical
_exptl_absorpt_process_details
;
CrysAlisPro, Oxford Diffraction Ltd.,
Version 1.171.33.48 (release 15-09-2009 CrysAlis171 .NET)
(compiled Sep 15 2009,11:49:04)
Analytical numeric absorption correction using a multifaceted crystal
            model based on expressions derived by R.C. Clark & J.S. Reid.
(Clark, R. C. & Reid, J. S. (1995). Acta Cryst. A51, 887-897)
;
_exptl_crystal_colour black
_exptl_crystal_density_diffrn 1.404
_exptl_crystal_description plate
_exptl_crystal_F_000 3152
_exptl_crystal_size_max 0.49
_exptl_crystal_size_mid 0.36
_exptl_crystal_size_min 0.07
_refine_diff_density_max 0.301
_refine_diff_density_min -0.459
_refine_diff_density_rms 0.055
_refine_ls_extinction_method none
_refine_ls_goodness_of_fit_ref 1.026
_refine_ls_hydrogen_treatment constr
_refine_ls_matrix_type full
_refine_ls_number_parameters 450
_refine_ls_number_reflns 7007
_refine_ls_number_restraints 0
_refine_ls_restrained_S_all 1.026
_refine_ls_R_factor_all 0.0474
_refine_ls_R_factor_gt 0.0314
_refine_ls_shift/su_max 0.001
_refine_ls_shift/su_mean 0.000
_refine_ls_structure_factor_coef Fsqd
_refine_ls_weighting_details 'calc w=1/[\s^2^(Fo^2^)+(0.0466P)^2^+0.0000P] where P=(Fo^2^+2Fc^2^)/3'
_refine_ls_weighting_scheme calc
_refine_ls_wR_factor_gt 0.0756
_refine_ls_wR_factor_ref 0.0796
_reflns_number_gt 5442
_reflns_number_total 7007
_reflns_threshold_expression I>2\s(I)
_cod_data_source_file ic4013558_si_003.cif
_cod_data_source_block 3
_cod_original_cell_volume 7151.1(12)
_cod_original_sg_symbol_H-M 'C 2/c'
_cod_database_code 4335955

loop_
_symmetry_equiv_pos_as_xyz
'x, y, z'
'-x, y, -z+1/2'
'x+1/2, y+1/2, z'
'-x+1/2, y+1/2, -z+1/2'
'-x, -y, -z'
'x, -y, z-1/2'
'-x+1/2, -y+1/2, -z'
'x+1/2, -y+1/2, z-1/2'

loop_
_atom_site_label
_atom_site_type_symbol
_atom_site_fract_x
_atom_site_fract_y
_atom_site_fract_z
_atom_site_U_iso_or_equiv
_atom_site_adp_type
_atom_site_occupancy
_atom_site_symmetry_multiplicity
_atom_site_calc_flag
_atom_site_refinement_flags
Fe1 Fe 0.383950(8) 0.11783(2) 0.406185(11) 0.01362(8) Uani 1 1 d .
S1 S 0.361249(16) -0.10021(4) 0.39076(2) 0.01742(11) Uani 1 1 d .
C1 C 0.37136(6) -0.13573(16) 0.46402(8) 0.0160(4) Uani 1 1 d .
C2 C 0.35013(7) -0.24517(18) 0.47626(9) 0.0208(4) Uani 1 1 d .
H2 H 0.3300 -0.3005 0.4447 0.025 Uiso 1 1 calc R
C3 C 0.35803(7) -0.27380(18) 0.53348(9) 0.0229(4) Uani 1 1 d .
H3 H 0.3442 -0.3500 0.5410 0.027 Uiso 1 1 calc R
C4 C 0.38601(7) -0.19223(18) 0.58010(9) 0.0220(4) Uani 1 1 d .
H4 H 0.3901 -0.2105 0.6190 0.026 Uiso 1 1 calc R
C5 C 0.40783(6) -0.08479(17) 0.56979(8) 0.0182(4) Uani 1 1 d .
H5 H 0.4269 -0.0286 0.6016 0.022 Uiso 1 1 calc R
C6 C 0.40192(6) -0.05818(17) 0.51233(8) 0.0153(4) Uani 1 1 d .
C7 C 0.46579(6) 0.09591(16) 0.53013(8) 0.0146(4) Uani 1 1 d .
C8 C 0.50244(6) 0.04888(18) 0.58932(8) 0.0179(4) Uani 1 1 d .
H8A H 0.5010 0.1030 0.6205 0.027 Uiso 1 1 calc R
H8B H 0.5349 0.0545 0.5913 0.027 Uiso 1 1 calc R
H8C H 0.4954 -0.0417 0.5949 0.027 Uiso 1 1 calc R
C9 C 0.48031(6) 0.20216(17) 0.50133(8) 0.0141(4) Uani 1 1 d .
C10 C 0.52259(6) 0.27562(17) 0.52849(9) 0.0174(4) Uani 1 1 d .
H10 H 0.5436 0.2655 0.5694 0.021 Uiso 1 1 calc R
C11 C 0.53309(6) 0.36357(17) 0.49432(9) 0.0202(4) Uani 1 1 d .
H11 H 0.5615 0.4154 0.5120 0.024 Uiso 1 1 calc R
C12 C 0.50257(6) 0.37682(18) 0.43449(9) 0.0192(4) Uani 1 1 d .
H12 H 0.5100 0.4357 0.4106 0.023 Uiso 1 1 calc R
C13 C 0.46086(6) 0.30166(16) 0.41046(8) 0.0153(4) Uani 1 1 d .
C14 C 0.42583(6) 0.29980(17) 0.34661(8) 0.0168(4) Uani 1 1 d .
C15 C 0.43800(7) 0.3751(2) 0.30423(9) 0.0278(5) Uani 1 1 d .
H15A H 0.4118 0.3658 0.2641 0.042 Uiso 1 1 calc R
H15B H 0.4682 0.3417 0.3053 0.042 Uiso 1 1 calc R
H15C H 0.4420 0.4671 0.3155 0.042 Uiso 1 1 calc R
C16 C 0.35303(6) 0.21793(17) 0.27150(8) 0.0159(4) Uani 1 1 d .
C17 C 0.31568(7) 0.31076(18) 0.24823(9) 0.0201(4) Uani 1 1 d .
C18 C 0.28294(7) 0.29901(19) 0.18854(9) 0.0254(5) Uani 1 1 d .
H18 H 0.2572 0.3597 0.1715 0.030 Uiso 1 1 calc R
C19 C 0.28723(7) 0.2012(2) 0.15382(9) 0.0272(5) Uani 1 1 d .
H19 H 0.2651 0.1965 0.1130 0.033 Uiso 1 1 calc R
C20 C 0.32384(7) 0.10951(19) 0.17828(9) 0.0239(4) Uani 1 1 d .
H20 H 0.3263 0.0421 0.1539 0.029 Uiso 1 1 calc R
C21 C 0.35704(6) 0.11446(17) 0.23780(8) 0.0171(4) Uani 1 1 d .
C22 C 0.31062(7) 0.42155(19) 0.28517(9) 0.0285(5) Uani 1 1 d .
H22 H 0.3332 0.4037 0.3276 0.034 Uiso 1 1 calc R
C23 C 0.32498(9) 0.5530(2) 0.26860(12) 0.0435(6) Uani 1 1 d .
H23A H 0.3588 0.5493 0.2751 0.065 Uiso 1 1 calc R
H23B H 0.3213 0.6216 0.2933 0.065 Uiso 1 1 calc R
H23C H 0.3040 0.5717 0.2268 0.065 Uiso 1 1 calc R
C24 C 0.25923(8) 0.4289(2) 0.27985(11) 0.0397(6) Uani 1 1 d .
H24A H 0.2581 0.4939 0.3077 0.060 Uiso 1 1 calc R
H24B H 0.2500 0.3438 0.2891 0.060 Uiso 1 1 calc R
H24C H 0.2367 0.4538 0.2393 0.060 Uiso 1 1 calc R
C25 C 0.39650(7) 0.01167(18) 0.26406(9) 0.0224(4) Uani 1 1 d .
H25 H 0.4131 0.0256 0.3079 0.027 Uiso 1 1 calc R
C26 C 0.43476(8) 0.0262(2) 0.24103(12) 0.0403(6) Uani 1 1 d .
H26A H 0.4609 -0.0364 0.2612 0.060 Uiso 1 1 calc R
H26B H 0.4479 0.1147 0.2488 0.060 Uiso 1 1 calc R
H26C H 0.4198 0.0096 0.1983 0.060 Uiso 1 1 calc R
C27 C 0.37646(8) -0.12628(19) 0.25320(10) 0.0325(5) Uani 1 1 d .
H27A H 0.3523 -0.1350 0.2683 0.049 Uiso 1 1 calc R
H27B H 0.4029 -0.1881 0.2737 0.049 Uiso 1 1 calc R
H27C H 0.3613 -0.1446 0.2106 0.049 Uiso 1 1 calc R
C28 C 0.33881(6) 0.32868(18) 0.44504(8) 0.0181(4) Uani 1 1 d .
H28 H 0.3707 0.3628 0.4595 0.022 Uiso 1 1 calc R
C29 C 0.30608(6) 0.39443(18) 0.45810(9) 0.0193(4) Uani 1 1 d .
H29 H 0.3154 0.4729 0.4802 0.023 Uiso 1 1 calc R
C30 C 0.25868(6) 0.34639(17) 0.43890(8) 0.0171(4) Uani 1 1 d .
C31 C 0.24750(6) 0.23319(18) 0.40352(8) 0.0189(4) Uani 1 1 d .
H31 H 0.2157 0.1982 0.3873 0.023 Uiso 1 1 calc R
C32 C 0.28261(6) 0.17396(18) 0.39265(8) 0.0179(4) Uani 1 1 d .
H32 H 0.2742 0.0969 0.3694 0.021 Uiso 1 1 calc R
C33 C 0.23972(7) 0.51751(19) 0.49270(10) 0.0267(5) Uani 1 1 d .
H33A H 0.2679 0.4977 0.5302 0.040 Uiso 1 1 calc R
H33B H 0.2124 0.5430 0.5005 0.040 Uiso 1 1 calc R
H33C H 0.2477 0.5890 0.4728 0.040 Uiso 1 1 calc R
C34 C 0.17830(7) 0.3485(2) 0.43600(9) 0.0251(5) Uani 1 1 d .
H34A H 0.1588 0.3649 0.3936 0.038 Uiso 1 1 calc R
H34B H 0.1628 0.3896 0.4584 0.038 Uiso 1 1 calc R
H34C H 0.1808 0.2546 0.4433 0.038 Uiso 1 1 calc R
N1 N 0.42326(5) 0.04930(14) 0.49745(7) 0.0140(3) Uani 1 1 d .
N2 N 0.44996(5) 0.21830(14) 0.44384(7) 0.0137(3) Uani 1 1 d .
N3 N 0.38816(5) 0.22732(13) 0.33272(7) 0.0146(3) Uani 1 1 d .
N4 N 0.32843(5) 0.21812(14) 0.41284(7) 0.0156(3) Uani 1 1 d .
N5 N 0.22662(5) 0.40299(15) 0.45491(7) 0.0214(4) Uani 1 1 d .
S2 S 0.057292(17) 0.15232(5) 0.38349(2) 0.02149(12) Uani 1 1 d .
O1 O 0.08194(5) 0.07674(15) 0.43680(6) 0.0360(4) Uani 1 1 d .
O2 O 0.07584(5) 0.28116(13) 0.38514(8) 0.0393(4) Uani 1 1 d .
O3 O 0.00524(5) 0.14264(13) 0.35705(6) 0.0260(3) Uani 1 1 d .
C35 C 0.07354(7) 0.0676(2) 0.33133(10) 0.0282(5) Uani 1 1 d .
F1 F 0.05720(5) -0.05489(12) 0.32281(6) 0.0438(4) Uani 1 1 d .
F2 F 0.05657(5) 0.12524(14) 0.27933(6) 0.0510(4) Uani 1 1 d .
F3 F 0.12187(5) 0.06027(14) 0.35192(7) 0.0508(4) Uani 1 1 d .

loop_
_atom_site_aniso_label
_atom_site_aniso_U_11
_atom_site_aniso_U_22
_atom_site_aniso_U_33
_atom_site_aniso_U_23
_atom_site_aniso_U_13
_atom_site_aniso_U_12
Fe1 0.00882(13) 0.01768(14) 0.01253(14) 0.00049(11) 0.00307(10) -0.00051(10)
S1 0.0158(2) 0.0194(2) 0.0147(2) -0.00231(19) 0.00458(19) -0.00177(18)
C1 0.0124(9) 0.0180(9) 0.0176(10) -0.0011(8) 0.0066(7) 0.0031(7)
C2 0.0177(10) 0.0182(10) 0.0244(12) -0.0034(8) 0.0073(8) -0.0024(8)
C3 0.0262(11) 0.0176(10) 0.0277(12) 0.0020(9) 0.0146(9) -0.0027(8)
C4 0.0267(11) 0.0218(10) 0.0207(11) 0.0037(9) 0.0134(9) 0.0034(8)
C5 0.0182(9) 0.0186(10) 0.0171(10) -0.0014(8) 0.0072(8) 0.0025(7)
C6 0.0128(9) 0.0150(9) 0.0176(10) 0.0013(8) 0.0063(8) 0.0023(7)
C7 0.0146(9) 0.0168(9) 0.0132(10) -0.0018(7) 0.0067(7) 0.0021(7)
C8 0.0132(9) 0.0221(10) 0.0147(10) 0.0005(8) 0.0030(7) 0.0035(7)
C9 0.0117(8) 0.0170(9) 0.0131(10) -0.0021(7) 0.0049(7) 0.0035(7)
C10 0.0109(9) 0.0204(10) 0.0176(10) -0.0030(8) 0.0031(8) 0.0017(7)
C11 0.0138(9) 0.0200(10) 0.0250(11) -0.0059(8) 0.0069(8) -0.0040(7)
C12 0.0168(9) 0.0200(10) 0.0217(11) -0.0002(8) 0.0094(8) -0.0032(8)
C13 0.0140(9) 0.0156(9) 0.0156(10) -0.0003(8) 0.0059(8) 0.0011(7)
C14 0.0169(9) 0.0165(9) 0.0173(10) -0.0010(8) 0.0080(8) -0.0003(7)
C15 0.0254(11) 0.0365(12) 0.0176(11) 0.0021(9) 0.0060(9) -0.0122(9)
C16 0.0139(9) 0.0204(9) 0.0136(10) 0.0012(8) 0.0062(8) -0.0025(7)
C17 0.0183(10) 0.0219(10) 0.0192(11) 0.0040(8) 0.0074(8) 0.0005(8)
C18 0.0194(10) 0.0310(11) 0.0202(11) 0.0055(9) 0.0039(9) 0.0053(9)
C19 0.0215(10) 0.0390(12) 0.0122(11) -0.0003(9) -0.0005(8) -0.0015(9)
C20 0.0226(10) 0.0300(11) 0.0164(11) -0.0056(9) 0.0062(8) -0.0021(8)
C21 0.0150(9) 0.0225(10) 0.0135(10) 0.0005(8) 0.0061(7) -0.0025(8)
C22 0.0324(12) 0.0279(11) 0.0200(12) 0.0034(9) 0.0069(9) 0.0121(9)
C23 0.0472(15) 0.0281(12) 0.0479(17) -0.0026(11) 0.0144(13) 0.0028(11)
C24 0.0397(14) 0.0456(14) 0.0383(15) 0.0089(12) 0.0214(12) 0.0179(11)
C25 0.0212(10) 0.0295(11) 0.0126(10) -0.0021(8) 0.0040(8) 0.0037(8)
C26 0.0305(12) 0.0450(14) 0.0515(17) 0.0084(12) 0.0238(12) 0.0126(11)
C27 0.0400(13) 0.0291(11) 0.0271(13) -0.0010(10) 0.0139(10) 0.0046(10)
C28 0.0146(9) 0.0218(10) 0.0162(10) -0.0007(8) 0.0054(8) -0.0041(8)
C29 0.0196(10) 0.0189(10) 0.0188(11) -0.0018(8) 0.0080(8) -0.0012(8)
C30 0.0156(9) 0.0210(9) 0.0138(10) 0.0055(8) 0.0055(8) 0.0033(7)
C31 0.0122(9) 0.0252(10) 0.0161(10) -0.0011(8) 0.0034(8) -0.0029(8)
C32 0.0130(9) 0.0208(10) 0.0157(10) -0.0025(8) 0.0026(8) -0.0031(7)
C33 0.0287(11) 0.0270(11) 0.0288(13) -0.0018(9) 0.0168(10) 0.0051(9)
C34 0.0164(10) 0.0326(11) 0.0280(12) 0.0060(9) 0.0115(9) 0.0045(8)
N1 0.0121(7) 0.0162(8) 0.0134(8) -0.0030(6) 0.0054(6) 0.0007(6)
N2 0.0106(7) 0.0169(8) 0.0139(8) -0.0012(6) 0.0057(6) 0.0008(6)
N3 0.0124(7) 0.0152(7) 0.0145(8) -0.0004(6) 0.0044(6) 0.0017(6)
N4 0.0110(7) 0.0196(8) 0.0145(9) -0.0010(7) 0.0040(6) -0.0004(6)
N5 0.0156(8) 0.0258(9) 0.0237(10) -0.0017(7) 0.0095(7) 0.0022(7)
S2 0.0181(2) 0.0232(3) 0.0253(3) -0.0093(2) 0.0115(2) -0.00712(19)
O1 0.0253(8) 0.0545(10) 0.0201(8) -0.0014(7) 0.0028(6) -0.0054(7)
O2 0.0332(9) 0.0245(8) 0.0714(13) -0.0185(8) 0.0333(9) -0.0125(7)
O3 0.0179(7) 0.0303(8) 0.0290(8) -0.0044(6) 0.0096(6) -0.0054(6)
C35 0.0296(11) 0.0298(12) 0.0312(14) -0.0068(10) 0.0188(10) -0.0054(9)
F1 0.0552(9) 0.0294(7) 0.0545(10) -0.0190(7) 0.0315(7) -0.0094(6)
F2 0.0667(10) 0.0629(9) 0.0350(9) 0.0050(7) 0.0330(8) 0.0018(8)
F3 0.0321(8) 0.0595(9) 0.0724(11) -0.0184(8) 0.0336(8) -0.0011(6)

loop_
_atom_type_symbol
_atom_type_description
_atom_type_scat_dispersion_real
_atom_type_scat_dispersion_imag
_atom_type_scat_source
C C 0.0033 0.0016 'International Tables Vol C Tables 4.2.6.8 and 6.1.1.4'
H H 0.0000 0.0000 'International Tables Vol C Tables 4.2.6.8 and 6.1.1.4'
F F 0.0171 0.0103 'International Tables Vol C Tables 4.2.6.8 and 6.1.1.4'
Fe Fe 0.3463 0.8444 'International Tables Vol C Tables 4.2.6.8 and 6.1.1.4'
N N 0.0061 0.0033 'International Tables Vol C Tables 4.2.6.8 and 6.1.1.4'
O O 0.0106 0.0060 'International Tables Vol C Tables 4.2.6.8 and 6.1.1.4'
S S 0.1246 0.1234 'International Tables Vol C Tables 4.2.6.8 and 6.1.1.4'

loop_
_geom_angle_atom_site_label_1
_geom_angle_atom_site_label_2
_geom_angle_atom_site_label_3
_geom_angle
N4 Fe1 N2 112.91(6)
N4 Fe1 N1 99.69(6)
N2 Fe1 N1 73.08(5)
N4 Fe1 N3 99.82(6)
N2 Fe1 N3 73.94(6)
N1 Fe1 N3 146.17(5)
N4 Fe1 S1 107.20(4)
N2 Fe1 S1 135.18(4)
N1 Fe1 S1 81.40(4)
N3 Fe1 S1 118.28(4)
C1 S1 Fe1 97.12(6)
C2 C1 C6 117.53(17)
C2 C1 S1 120.76(14)
C6 C1 S1 121.68(13)
C3 C2 C1 121.06(18)
C3 C2 H2 119.5
C1 C2 H2 119.5
C2 C3 C4 120.62(17)
C2 C3 H3 119.7
C4 C3 H3 119.7
C5 C4 C3 119.83(18)
C5 C4 H4 120.1
C3 C4 H4 120.1
C4 C5 C6 120.00(18)
C4 C5 H5 120.0
C6 C5 H5 120.0
C5 C6 C1 120.77(16)
C5 C6 N1 124.11(16)
C1 C6 N1 115.04(16)
N1 C7 C9 113.70(16)
N1 C7 C8 128.26(16)
C9 C7 C8 117.81(15)
C7 C8 H8A 109.5
C7 C8 H8B 109.5
H8A C8 H8B 109.5
C7 C8 H8C 109.5
H8A C8 H8C 109.5
H8B C8 H8C 109.5
N2 C9 C10 121.00(16)
N2 C9 C7 113.66(15)
C10 C9 C7 125.23(17)
C11 C10 C9 118.34(17)
C11 C10 H10 120.8
C9 C10 H10 120.8
C10 C11 C12 120.55(17)
C10 C11 H11 119.7
C12 C11 H11 119.7
C11 C12 C13 118.10(17)
C11 C12 H12 121.0
C13 C12 H12 121.0
N2 C13 C12 121.49(17)
N2 C13 C14 113.92(15)
C12 C13 C14 124.52(16)
N3 C14 C13 115.79(16)
N3 C14 C15 125.86(17)
C13 C14 C15 118.28(15)
C14 C15 H15A 109.5
C14 C15 H15B 109.5
H15A C15 H15B 109.5
C14 C15 H15C 109.5
H15A C15 H15C 109.5
H15B C15 H15C 109.5
C21 C16 C17 122.58(17)
C21 C16 N3 118.22(15)
C17 C16 N3 119.18(16)
C18 C17 C16 117.20(17)
C18 C17 C22 120.14(17)
C16 C17 C22 122.66(17)
C19 C18 C17 121.34(18)
C19 C18 H18 119.3
C17 C18 H18 119.3
C18 C19 C20 120.17(18)
C18 C19 H19 119.9
C20 C19 H19 119.9
C19 C20 C21 121.21(18)
C19 C20 H20 119.4
C21 C20 H20 119.4
C20 C21 C16 117.41(17)
C20 C21 C25 120.43(17)
C16 C21 C25 122.15(17)
C17 C22 C24 111.46(17)
C17 C22 C23 111.88(17)
C24 C22 C23 110.12(17)
C17 C22 H22 107.7
C24 C22 H22 107.7
C23 C22 H22 107.7
C22 C23 H23A 109.5
C22 C23 H23B 109.5
H23A C23 H23B 109.5
C22 C23 H23C 109.5
H23A C23 H23C 109.5
H23B C23 H23C 109.5
C22 C24 H24A 109.5
C22 C24 H24B 109.5
H24A C24 H24B 109.5
C22 C24 H24C 109.5
H24A C24 H24C 109.5
H24B C24 H24C 109.5
C27 C25 C21 112.74(16)
C27 C25 C26 109.94(17)
C21 C25 C26 111.56(16)
C27 C25 H25 107.4
C21 C25 H25 107.4
C26 C25 H25 107.4
C25 C26 H26A 109.5
C25 C26 H26B 109.5
H26A C26 H26B 109.5
C25 C26 H26C 109.5
H26A C26 H26C 109.5
H26B C26 H26C 109.5
C25 C27 H27A 109.5
C25 C27 H27B 109.5
H27A C27 H27B 109.5
C25 C27 H27C 109.5
H27A C27 H27C 109.5
H27B C27 H27C 109.5
N4 C28 C29 123.81(17)
N4 C28 H28 118.1
C29 C28 H28 118.1
C28 C29 C30 120.39(17)
C28 C29 H29 119.8
C30 C29 H29 119.8
N5 C30 C29 121.97(17)
N5 C30 C31 122.45(17)
C29 C30 C31 115.55(16)
C32 C31 C30 119.93(17)
C32 C31 H31 120.0
C30 C31 H31 120.0
N4 C32 C31 124.16(17)
N4 C32 H32 117.9
C31 C32 H32 117.9
N5 C33 H33A 109.5
N5 C33 H33B 109.5
H33A C33 H33B 109.5
N5 C33 H33C 109.5
H33A C33 H33C 109.5
H33B C33 H33C 109.5
N5 C34 H34A 109.5
N5 C34 H34B 109.5
H34A C34 H34B 109.5
N5 C34 H34C 109.5
H34A C34 H34C 109.5
H34B C34 H34C 109.5
C7 N1 C6 125.38(16)
C7 N1 Fe1 118.88(12)
C6 N1 Fe1 115.04(11)
C9 N2 C13 120.44(15)
C9 N2 Fe1 119.99(11)
C13 N2 Fe1 119.53(12)
C14 N3 C16 119.17(15)
C14 N3 Fe1 116.44(12)
C16 N3 Fe1 124.35(11)
C32 N4 C28 116.07(15)
C32 N4 Fe1 124.51(12)
C28 N4 Fe1 119.00(11)
C30 N5 C33 121.07(16)
C30 N5 C34 120.78(16)
C33 N5 C34 118.13(15)
O2 S2 O3 115.09(9)
O2 S2 O1 115.57(10)
O3 S2 O1 114.32(8)
O2 S2 C35 103.24(9)
O3 S2 C35 103.82(9)
O1 S2 C35 102.36(10)
F2 C35 F1 107.99(18)
F2 C35 F3 107.02(16)
F1 C35 F3 106.40(17)
F2 C35 S2 112.79(15)
F1 C35 S2 111.21(13)
F3 C35 S2 111.11(14)

loop_
_geom_bond_atom_site_label_1
_geom_bond_atom_site_label_2
_geom_bond_distance
Fe1 N4 2.0667(14)
Fe1 N2 2.0960(14)
Fe1 N1 2.1859(15)
Fe1 N3 2.2179(15)
Fe1 S1 2.3295(5)
S1 C1 1.7674(19)
C1 C2 1.403(2)
C1 C6 1.410(3)
C2 C3 1.382(3)
C2 H2 0.9500
C3 C4 1.389(3)
C3 H3 0.9500
C4 C5 1.376(3)
C4 H4 0.9500
C5 C6 1.403(3)
C5 H5 0.9500
C6 N1 1.419(2)
C7 N1 1.292(2)
C7 C9 1.486(2)
C7 C8 1.496(2)
C8 H8A 0.9800
C8 H8B 0.9800
C8 H8C 0.9800
C9 N2 1.341(2)
C9 C10 1.395(2)
C10 C11 1.382(3)
C10 H10 0.9500
C11 C12 1.385(3)
C11 H11 0.9500
C12 C13 1.388(2)
C12 H12 0.9500
C13 N2 1.343(2)
C13 C14 1.487(3)
C14 N3 1.290(2)
C14 C15 1.495(3)
C15 H15A 0.9800
C15 H15B 0.9800
C15 H15C 0.9800
C16 C21 1.400(2)
C16 C17 1.407(3)
C16 N3 1.442(2)
C17 C18 1.396(3)
C17 C22 1.522(3)
C18 C19 1.377(3)
C18 H18 0.9500
C19 C20 1.387(3)
C19 H19 0.9500
C20 C21 1.392(3)
C20 H20 0.9500
C21 C25 1.523(3)
C22 C24 1.530(3)
C22 C23 1.536(3)
C22 H22 1.0000
C23 H23A 0.9800
C23 H23B 0.9800
C23 H23C 0.9800
C24 H24A 0.9800
C24 H24B 0.9800
C24 H24C 0.9800
C25 C27 1.523(3)
C25 C26 1.534(3)
C25 H25 1.0000
C26 H26A 0.9800
C26 H26B 0.9800
C26 H26C 0.9800
C27 H27A 0.9800
C27 H27B 0.9800
C27 H27C 0.9800
C28 N4 1.350(2)
C28 C29 1.369(2)
C28 H28 0.9500
C29 C30 1.409(2)
C29 H29 0.9500
C30 N5 1.352(2)
C30 C31 1.413(3)
C31 C32 1.370(2)
C31 H31 0.9500
C32 N4 1.349(2)
C32 H32 0.9500
C33 N5 1.454(2)
C33 H33A 0.9800
C33 H33B 0.9800
C33 H33C 0.9800
C34 N5 1.459(2)
C34 H34A 0.9800
C34 H34B 0.9800
C34 H34C 0.9800
S2 O2 1.4362(14)
S2 O3 1.4417(13)
S2 O1 1.4419(16)
S2 C35 1.821(2)
C35 F2 1.316(2)
C35 F1 1.338(2)
C35 F3 1.344(2)

loop_
_geom_torsion_atom_site_label_1
_geom_torsion_atom_site_label_2
_geom_torsion_atom_site_label_3
_geom_torsion_atom_site_label_4
_geom_torsion
N4 Fe1 S1 C1 -74.79(7)
N2 Fe1 S1 C1 78.03(8)
N1 Fe1 S1 C1 22.76(7)
N3 Fe1 S1 C1 173.53(7)
Fe1 S1 C1 C2 161.13(13)
Fe1 S1 C1 C6 -20.72(14)
C6 C1 C2 C3 1.5(3)
S1 C1 C2 C3 179.75(14)
C1 C2 C3 C4 2.1(3)
C2 C3 C4 C5 -2.8(3)
C3 C4 C5 C6 -0.2(3)
C4 C5 C6 C1 4.0(3)
C4 C5 C6 N1 -179.45(16)
C2 C1 C6 C5 -4.5(2)
S1 C1 C6 C5 177.24(13)
C2 C1 C6 N1 178.58(15)
S1 C1 C6 N1 0.4(2)
N1 C7 C9 N2 -9.0(2)
C8 C7 C9 N2 165.87(15)
N1 C7 C9 C10 174.73(16)
C8 C7 C9 C10 -10.3(2)
N2 C9 C10 C11 -1.5(3)
C7 C9 C10 C11 174.45(16)
C9 C10 C11 C12 -0.8(3)
C10 C11 C12 C13 1.4(3)
C11 C12 C13 N2 0.1(3)
C11 C12 C13 C14 -176.77(16)
N2 C13 C14 N3 5.3(2)
C12 C13 C14 N3 -177.59(16)
N2 C13 C14 C15 -171.78(16)
C12 C13 C14 C15 5.3(3)
C21 C16 C17 C18 -2.2(3)
N3 C16 C17 C18 179.05(16)
C21 C16 C17 C22 178.61(17)
N3 C16 C17 C22 -0.1(3)
C16 C17 C18 C19 -0.4(3)
C22 C17 C18 C19 178.74(18)
C17 C18 C19 C20 1.8(3)
C18 C19 C20 C21 -0.5(3)
C19 C20 C21 C16 -2.1(3)
C19 C20 C21 C25 179.04(17)
C17 C16 C21 C20 3.4(3)
N3 C16 C21 C20 -177.82(16)
C17 C16 C21 C25 -177.67(16)
N3 C16 C21 C25 1.1(2)
C18 C17 C22 C24 51.6(2)
C16 C17 C22 C24 -129.23(19)
C18 C17 C22 C23 -72.2(2)
C16 C17 C22 C23 107.0(2)
C20 C21 C25 C27 -53.8(2)
C16 C21 C25 C27 127.31(19)
C20 C21 C25 C26 70.4(2)
C16 C21 C25 C26 -108.4(2)
N4 C28 C29 C30 1.4(3)
C28 C29 C30 N5 174.67(18)
C28 C29 C30 C31 -3.4(3)
N5 C30 C31 C32 -174.69(18)
C29 C30 C31 C32 3.4(3)
C30 C31 C32 N4 -1.4(3)
C9 C7 N1 C6 175.40(14)
C8 C7 N1 C6 1.1(3)
C9 C7 N1 Fe1 5.51(19)
C8 C7 N1 Fe1 -168.77(14)
C5 C6 N1 C7 36.8(3)
C1 C6 N1 C7 -146.44(17)
C5 C6 N1 Fe1 -152.96(14)
C1 C6 N1 Fe1 23.80(17)
N4 Fe1 N1 C7 -112.07(13)
N2 Fe1 N1 C7 -0.93(12)
N3 Fe1 N1 C7 12.38(18)
S1 Fe1 N1 C7 141.81(13)
N4 Fe1 N1 C6 77.01(11)
N2 Fe1 N1 C6 -171.84(12)
N3 Fe1 N1 C6 -158.53(10)
S1 Fe1 N1 C6 -29.11(10)
C10 C9 N2 C13 3.1(2)
C7 C9 N2 C13 -173.29(14)
C10 C9 N2 Fe1 -174.83(12)
C7 C9 N2 Fe1 8.78(19)
C12 C13 N2 C9 -2.4(2)
C14 C13 N2 C9 174.79(14)
C12 C13 N2 Fe1 175.53(13)
C14 C13 N2 Fe1 -7.26(19)
N4 Fe1 N2 C9 88.98(13)
N1 Fe1 N2 C9 -4.61(12)
N3 Fe1 N2 C9 -176.94(13)
S1 Fe1 N2 C9 -62.75(14)
N4 Fe1 N2 C13 -88.98(13)
N1 Fe1 N2 C13 177.44(13)
N3 Fe1 N2 C13 5.10(12)
S1 Fe1 N2 C13 119.30(11)
C13 C14 N3 C16 -178.59(14)
C15 C14 N3 C16 -1.8(3)
C13 C14 N3 Fe1 -1.11(19)
C15 C14 N3 Fe1 175.71(14)
C21 C16 N3 C14 94.7(2)
C17 C16 N3 C14 -86.6(2)
C21 C16 N3 Fe1 -82.61(17)
C17 C16 N3 Fe1 96.17(17)
N4 Fe1 N3 C14 109.25(13)
N2 Fe1 N3 C14 -1.92(12)
N1 Fe1 N3 C14 -15.17(18)
S1 Fe1 N3 C14 -135.02(11)
N4 Fe1 N3 C16 -73.41(13)
N2 Fe1 N3 C16 175.41(14)
N1 Fe1 N3 C16 162.16(12)
S1 Fe1 N3 C16 42.31(14)
C31 C32 N4 C28 -0.8(3)
C31 C32 N4 Fe1 171.65(14)
C29 C28 N4 C32 0.7(3)
C29 C28 N4 Fe1 -172.11(15)
N2 Fe1 N4 C32 -179.27(14)
N1 Fe1 N4 C32 -103.65(15)
N3 Fe1 N4 C32 104.12(15)
S1 Fe1 N4 C32 -19.73(15)
N2 Fe1 N4 C28 -7.06(15)
N1 Fe1 N4 C28 68.56(14)
N3 Fe1 N4 C28 -83.67(14)
S1 Fe1 N4 C28 152.49(12)
C29 C30 N5 C33 0.4(3)
C31 C30 N5 C33 178.34(17)
C29 C30 N5 C34 -177.91(17)
C31 C30 N5 C34 0.0(3)
O2 S2 C35 F2 -56.32(17)
O3 S2 C35 F2 64.11(16)
O1 S2 C35 F2 -176.69(14)
O2 S2 C35 F1 -177.82(15)
O3 S2 C35 F1 -57.39(17)
O1 S2 C35 F1 61.81(17)
O2 S2 C35 F3 63.85(17)
O3 S2 C35 F3 -175.73(14)
O1 S2 C35 F3 -56.52(16)
